data_1543427
loop_
_publ_author_name
'Ding, Mei'
'Cutsail, 3rd, George E'
'Aravena, Daniel'
'Amoza, Mart\'in'
'Rouzi\`eres, Mathieu'
'Dechambenoit, Pierre'
'Losovyj, Yaroslav'
'Pink, Maren'
'Ruiz, Eliseo'
'Cl\'erac, Rodolphe'
'Smith, Jeremy M.'

_publ_section_title
;
 A Low Spin Manganese(IV) Nitride Single Molecule Magnet.
;
_journal_issue 9
_journal_name_full 'Chemical science'
_journal_page_first 6132
_journal_page_last 6140
_journal_paper_doi 10.1039/C6SC01469K
_journal_volume 7
_journal_year 2016
_chemical_formula_sum 'C42 H44 B Cl Mn N6'
_chemical_formula_weight 734.03
_chemical_name_systematic
; 
 ? 
;
_space_group_IT_number 15
_symmetry_cell_setting monoclinic
_symmetry_space_group_name_Hall '-C 2yc'
_symmetry_space_group_name_H-M 'C 1 2/c 1'
_atom_sites_solution_hydrogens geom
_atom_sites_solution_primary direct
_atom_sites_solution_secondary difmap
_audit_creation_method SHELXL-97
_audit_update_record
;
2016-03-29 deposited with the CCDC.
2016-06-09 downloaded from the CCDC.
;
_cell_angle_alpha 90.00
_cell_angle_beta 90.164(3)
_cell_angle_gamma 90.00
_cell_formula_units_Z 16
_cell_length_a 19.4894(10)
_cell_length_b 16.2426(9)
_cell_length_c 49.107(3)
_cell_measurement_reflns_used 5128
_cell_measurement_temperature 150(2)
_cell_measurement_theta_max 24.76
_cell_measurement_theta_min 2.66
_cell_volume 15545.2(15)
_computing_cell_refinement 'APEX II v2010.11.3 (Bruker, 2013)'
_computing_data_collection 'APEX II v2010.11.3 (Bruker, 2013)'
_computing_data_reduction 'APEX II v2010.11.3 (Bruker, 2013)'
_computing_molecular_graphics 'SHELXTL (Bruker, 2013)'
_computing_publication_material 'SHELXTL (Bruker, 2013)'
_computing_structure_refinement 'SHELXTL (Bruker, 2012)'
_computing_structure_solution 'SHELXTL (Bruker, 2013)'
_diffrn_ambient_temperature 150(2)
_diffrn_detector 'CCD area detector'
_diffrn_detector_area_resol_mean 83.33
_diffrn_detector_type 'Bruker APEXII'
_diffrn_measured_fraction_theta_full 0.991
_diffrn_measured_fraction_theta_max 0.991
_diffrn_measurement_details '0.50 degree frames measured for 40 seconds each'
_diffrn_measurement_device 'APEX Kappa Duo'
_diffrn_measurement_device_type Kappa
_diffrn_measurement_method 'omega and phi scans'
_diffrn_radiation_monochromator graphite
_diffrn_radiation_source 'fine-focus sealed tube'
_diffrn_radiation_type MoK\a
_diffrn_radiation_wavelength 0.71073
_diffrn_reflns_av_R_equivalents 0.0928
_diffrn_reflns_av_sigmaI/netI 0.0929
_diffrn_reflns_limit_h_max 23
_diffrn_reflns_limit_h_min -22
_diffrn_reflns_limit_k_max 19
_diffrn_reflns_limit_k_min -18
_diffrn_reflns_limit_l_max 56
_diffrn_reflns_limit_l_min -58
_diffrn_reflns_number 55944
_diffrn_reflns_theta_full 25.06
_diffrn_reflns_theta_max 25.06
_diffrn_reflns_theta_min 1.63
_exptl_absorpt_coefficient_mu 0.446
_exptl_absorpt_correction_T_max 0.9610
_exptl_absorpt_correction_T_min 0.9361
_exptl_absorpt_correction_type multi-scan
_exptl_absorpt_process_details 'SADABS, G Sheldrick; 2012'
_exptl_crystal_colour colorless
_exptl_crystal_density_diffrn 1.255
_exptl_crystal_density_method 'not measured'
_exptl_crystal_description block
_exptl_crystal_F_000 6160
_exptl_crystal_size_max 0.15
_exptl_crystal_size_mid 0.11
_exptl_crystal_size_min 0.09
_refine_diff_density_max 0.484
_refine_diff_density_min -0.362
_refine_diff_density_rms 0.069
_refine_ls_extinction_method none
_refine_ls_goodness_of_fit_ref 1.035
_refine_ls_hydrogen_treatment constr
_refine_ls_matrix_type full
_refine_ls_number_parameters 937
_refine_ls_number_reflns 13672
_refine_ls_number_restraints 0
_refine_ls_restrained_S_all 1.035
_refine_ls_R_factor_all 0.1088
_refine_ls_R_factor_gt 0.0581
_refine_ls_shift/su_max 0.000
_refine_ls_shift/su_mean 0.000
_refine_ls_structure_factor_coef Fsqd
_refine_ls_weighting_details 'calc w=1/[\s^2^(Fo^2^)+(0.0574P)^2^+23.7217P] where P=(Fo^2^+2Fc^2^)/3'
_refine_ls_weighting_scheme calc
_refine_ls_wR_factor_gt 0.1295
_refine_ls_wR_factor_ref 0.1548
_reflns_number_gt 8589
_reflns_number_total 13672
_reflns_threshold_expression >2sigma(I)
_cod_data_source_file c6sc01469k2.cif
_cod_data_source_block 13125
_cod_depositor_comments
;Adding full bibliography for 1543426--1543427.cif.

 Adding full bibliography for 1543426--1543427.cif.
;
_cod_original_cell_volume 15545.1(14)
_cod_original_sg_symbol_H-M C2/c
_cod_database_code 1543427

loop_
_symmetry_equiv_pos_as_xyz
'x, y, z'
'-x, y, -z+1/2'
'x+1/2, y+1/2, z'
'-x+1/2, y+1/2, -z+1/2'
'-x, -y, -z'
'x, -y, z-1/2'
'-x+1/2, -y+1/2, -z'
'x+1/2, -y+1/2, z-1/2'

loop_
_atom_site_label
_atom_site_type_symbol
_atom_site_fract_x
_atom_site_fract_y
_atom_site_fract_z
_atom_site_U_iso_or_equiv
_atom_site_adp_type
_atom_site_occupancy
_atom_site_symmetry_multiplicity
_atom_site_calc_flag
_atom_site_refinement_flags
Mn1A Mn 0.24992(3) 0.00228(4) 0.192908(12) 0.02454(16) Uani 1 1 d .
Cl1A Cl 0.28808(6) 0.03254(8) 0.15015(2) 0.0473(3) Uani 1 1 d .
N1A N 0.17306(14) 0.0484(2) 0.24304(6) 0.0300(8) Uani 1 1 d .
N2A N 0.14436(15) 0.1458(2) 0.21517(7) 0.0297(8) Uani 1 1 d .
N3A N 0.18142(14) -0.1068(2) 0.23521(6) 0.0283(8) Uani 1 1 d .
N4A N 0.17269(16) -0.1789(2) 0.19828(7) 0.0347(8) Uani 1 1 d .
N5A N 0.28385(14) -0.0314(2) 0.25257(6) 0.0276(8) Uani 1 1 d .
N6A N 0.38266(14) -0.0240(2) 0.23304(6) 0.0310(8) Uani 1 1 d .
B1A B 0.2034(2) -0.0346(3) 0.25478(9) 0.0274(10) Uani 1 1 d .
C1A C 0.17927(17) 0.0740(3) 0.21671(8) 0.0270(9) Uani 1 1 d .
C2A C 0.1349(2) 0.1061(3) 0.25738(9) 0.0389(11) Uani 1 1 d .
H2AA H 0.1237 0.1036 0.2762 0.047 Uiso 1 1 calc R
C3A C 0.1167(2) 0.1657(3) 0.24016(9) 0.0434(12) Uani 1 1 d .
H3AA H 0.0898 0.2129 0.2443 0.052 Uiso 1 1 calc R
C4A C 0.13221(18) 0.1889(2) 0.19013(8) 0.0286(9) Uani 1 1 d .
C5A C 0.18316(18) 0.2408(3) 0.17961(8) 0.0310(10) Uani 1 1 d .
C6A C 0.16959(19) 0.2824(3) 0.15548(9) 0.0349(10) Uani 1 1 d .
H6AA H 0.2034 0.3184 0.1483 0.042 Uiso 1 1 calc R
C7A C 0.10785(19) 0.2728(3) 0.14155(8) 0.0347(10) Uani 1 1 d .
C8A C 0.05942(19) 0.2193(3) 0.15230(9) 0.0367(11) Uani 1 1 d .
H8AA H 0.0174 0.2115 0.1428 0.044 Uiso 1 1 calc R
C9A C 0.07015(18) 0.1770(3) 0.17641(9) 0.0342(10) Uani 1 1 d .
C10A C 0.2513(2) 0.2496(3) 0.19416(10) 0.0473(12) Uani 1 1 d .
H10A H 0.2762 0.2969 0.1867 0.071 Uiso 1 1 calc R
H10B H 0.2785 0.1995 0.1915 0.071 Uiso 1 1 calc R
H10C H 0.2433 0.2580 0.2137 0.071 Uiso 1 1 calc R
C11A C 0.0927(2) 0.3182(3) 0.11560(9) 0.0518(13) Uani 1 1 d .
H11A H 0.0498 0.3491 0.1176 0.078 Uiso 1 1 calc R
H11B H 0.0881 0.2788 0.1006 0.078 Uiso 1 1 calc R
H11C H 0.1303 0.3564 0.1117 0.078 Uiso 1 1 calc R
C12A C 0.0166(2) 0.1184(3) 0.18718(11) 0.0548(14) Uani 1 1 d .
H12A H 0.0381 0.0653 0.1913 0.082 Uiso 1 1 calc R
H12B H -0.0193 0.1106 0.1734 0.082 Uiso 1 1 calc R
H12C H -0.0037 0.1413 0.2038 0.082 Uiso 1 1 calc R
C13A C 0.19607(17) -0.1060(3) 0.20801(8) 0.0280(9) Uani 1 1 d .
C14A C 0.1511(2) -0.1816(3) 0.24180(9) 0.0395(11) Uani 1 1 d .
H14A H 0.1371 -0.1985 0.2595 0.047 Uiso 1 1 calc R
C15A C 0.1450(2) -0.2255(3) 0.21896(9) 0.0475(12) Uani 1 1 d .
H15A H 0.1254 -0.2788 0.2173 0.057 Uiso 1 1 calc R
C16A C 0.1767(2) -0.2039(3) 0.17024(9) 0.0365(11) Uani 1 1 d .
C17A C 0.2171(2) -0.2723(3) 0.16364(10) 0.0443(12) Uani 1 1 d .
C18A C 0.2170(2) -0.2991(3) 0.13698(10) 0.0497(13) Uani 1 1 d .
H18A H 0.2435 -0.3462 0.1323 0.060 Uiso 1 1 calc R
C19A C 0.1799(2) -0.2601(3) 0.11687(10) 0.0469(13) Uani 1 1 d .
C20A C 0.1438(2) -0.1898(3) 0.12375(9) 0.0462(13) Uani 1 1 d .
H20A H 0.1206 -0.1602 0.1098 0.055 Uiso 1 1 calc R
C21A C 0.14013(19) -0.1606(3) 0.15058(9) 0.0418(12) Uani 1 1 d .
C22A C 0.2618(3) -0.3132(3) 0.18479(11) 0.0677(16) Uani 1 1 d .
H22A H 0.2971 -0.3462 0.1757 0.102 Uiso 1 1 calc R
H22B H 0.2335 -0.3490 0.1963 0.102 Uiso 1 1 calc R
H22C H 0.2838 -0.2711 0.1961 0.102 Uiso 1 1 calc R
C23A C 0.1788(3) -0.2920(4) 0.08802(10) 0.0653(16) Uani 1 1 d .
H23A H 0.2240 -0.3146 0.0835 0.098 Uiso 1 1 calc R
H23B H 0.1677 -0.2469 0.0755 0.098 Uiso 1 1 calc R
H23C H 0.1441 -0.3354 0.0863 0.098 Uiso 1 1 calc R
C24A C 0.0999(2) -0.0837(3) 0.15687(10) 0.0548(14) Uani 1 1 d .
H24A H 0.0806 -0.0878 0.1752 0.082 Uiso 1 1 calc R
H24B H 0.0626 -0.0776 0.1436 0.082 Uiso 1 1 calc R
H24C H 0.1303 -0.0357 0.1559 0.082 Uiso 1 1 calc R
C25A C 0.31497(17) -0.0090(3) 0.22885(8) 0.0275(9) Uani 1 1 d .
C26A C 0.33231(18) -0.0638(3) 0.27033(8) 0.0358(11) Uani 1 1 d .
H26A H 0.3233 -0.0865 0.2878 0.043 Uiso 1 1 calc R
C27A C 0.39389(19) -0.0575(3) 0.25865(8) 0.0393(11) Uani 1 1 d .
H27A H 0.4368 -0.0729 0.2663 0.047 Uiso 1 1 calc R
C28A C 0.43565(17) -0.0101(3) 0.21308(8) 0.0294(10) Uani 1 1 d .
C29A C 0.45970(18) -0.0773(3) 0.19829(8) 0.0331(10) Uani 1 1 d .
C30A C 0.51213(18) -0.0629(3) 0.17973(8) 0.0372(11) Uani 1 1 d .
H30A H 0.5293 -0.1078 0.1694 0.045 Uiso 1 1 calc R
C31A C 0.54010(18) 0.0145(3) 0.17583(8) 0.0367(11) Uani 1 1 d .
C32A C 0.51446(18) 0.0791(3) 0.19088(9) 0.0358(10) Uani 1 1 d .
H32A H 0.5335 0.1324 0.1884 0.043 Uiso 1 1 calc R
C33A C 0.46140(18) 0.0689(3) 0.20961(8) 0.0341(10) Uani 1 1 d .
C34A C 0.4319(2) -0.1624(3) 0.20266(10) 0.0513(13) Uani 1 1 d .
H34A H 0.3817 -0.1613 0.2013 0.077 Uiso 1 1 calc R
H34B H 0.4454 -0.1821 0.2208 0.077 Uiso 1 1 calc R
H34C H 0.4503 -0.1995 0.1888 0.077 Uiso 1 1 calc R
C35A C 0.5970(2) 0.0284(3) 0.15519(10) 0.0537(14) Uani 1 1 d .
H35A H 0.6288 -0.0184 0.1556 0.081 Uiso 1 1 calc R
H35B H 0.6220 0.0789 0.1598 0.081 Uiso 1 1 calc R
H35C H 0.5771 0.0336 0.1369 0.081 Uiso 1 1 calc R
C36A C 0.4327(2) 0.1411(3) 0.22508(10) 0.0430(12) Uani 1 1 d .
H36A H 0.4333 0.1289 0.2446 0.064 Uiso 1 1 calc R
H36B H 0.3855 0.1514 0.2191 0.064 Uiso 1 1 calc R
H36C H 0.4608 0.1900 0.2215 0.064 Uiso 1 1 calc R
C37A C 0.17431(19) -0.0458(3) 0.28538(9) 0.0336(10) Uani 1 1 d .
C38A C 0.1068(2) -0.0709(3) 0.28950(10) 0.0502(13) Uani 1 1 d .
H38A H 0.0790 -0.0833 0.2741 0.060 Uiso 1 1 calc R
C39A C 0.0789(3) -0.0785(4) 0.31526(14) 0.0728(19) Uani 1 1 d .
H39A H 0.0329 -0.0972 0.3172 0.087 Uiso 1 1 calc R
C40A C 0.1162(4) -0.0596(4) 0.33777(13) 0.078(2) Uani 1 1 d .
H40A H 0.0970 -0.0656 0.3554 0.093 Uiso 1 1 calc R
C41A C 0.1815(3) -0.0320(3) 0.33460(10) 0.0638(16) Uani 1 1 d .
H41A H 0.2080 -0.0179 0.3502 0.077 Uiso 1 1 calc R
C42A C 0.2101(2) -0.0240(3) 0.30884(9) 0.0434(12) Uani 1 1 d .
H42A H 0.2554 -0.0030 0.3072 0.052 Uiso 1 1 calc R
Mn1B Mn 0.26063(2) 0.48622(4) 0.053757(11) 0.02378(16) Uani 1 1 d .
Cl1B Cl 0.22835(6) 0.48644(8) 0.09858(2) 0.0502(3) Uani 1 1 d .
N1B N 0.21970(13) 0.46753(19) -0.00610(6) 0.0225(7) Uani 1 1 d .
N2B N 0.12221(13) 0.4781(2) 0.01457(6) 0.0249(7) Uani 1 1 d .
N3B N 0.32212(14) 0.3852(2) 0.00856(6) 0.0241(7) Uani 1 1 d .
N4B N 0.34429(14) 0.3121(2) 0.04401(6) 0.0276(8) Uani 1 1 d .
N5B N 0.33372(14) 0.5405(2) 0.00356(6) 0.0264(8) Uani 1 1 d .
N6B N 0.36414(15) 0.6325(2) 0.03303(7) 0.0317(8) Uani 1 1 d .
B1B B 0.3006(2) 0.4612(3) -0.00964(9) 0.0258(10) Uani 1 1 d .
C1B C 0.19134(17) 0.4765(2) 0.01906(8) 0.0255(9) Uani 1 1 d .
C2B C 0.16845(17) 0.4615(2) -0.02544(8) 0.0275(9) Uani 1 1 d .
H2BA H 0.1749 0.4534 -0.0444 0.033 Uiso 1 1 calc R
C3B C 0.10737(18) 0.4691(3) -0.01261(8) 0.0295(9) Uani 1 1 d .
H3BA H 0.0631 0.4683 -0.0208 0.035 Uiso 1 1 calc R
C4B C 0.07272(16) 0.4920(2) 0.03593(8) 0.0250(9) Uani 1 1 d .
C5B C 0.05826(17) 0.5725(2) 0.04334(8) 0.0277(9) Uani 1 1 d .
C6B C 0.01070(17) 0.5851(3) 0.06430(8) 0.0291(9) Uani 1 1 d .
H6BA H 0.0006 0.6396 0.0700 0.035 Uiso 1 1 calc R
C7B C -0.02178(18) 0.5195(3) 0.07688(8) 0.0320(10) Uani 1 1 d .
C8B C -0.00682(17) 0.4408(3) 0.06847(8) 0.0287(9) Uani 1 1 d .
H8BA H -0.0294 0.3958 0.0770 0.034 Uiso 1 1 calc R
C9B C 0.04055(17) 0.4251(3) 0.04783(8) 0.0281(9) Uani 1 1 d .
C10B C 0.0910(2) 0.6442(3) 0.02884(9) 0.0397(11) Uani 1 1 d .
H10D H 0.1410 0.6407 0.0307 0.060 Uiso 1 1 calc R
H10E H 0.0748 0.6958 0.0369 0.060 Uiso 1 1 calc R
H10F H 0.0785 0.6426 0.0095 0.060 Uiso 1 1 calc R
C11B C -0.0732(2) 0.5345(3) 0.09962(9) 0.0477(13) Uani 1 1 d .
H11D H -0.1141 0.5006 0.0965 0.071 Uiso 1 1 calc R
H11E H -0.0862 0.5927 0.0998 0.071 Uiso 1 1 calc R
H11F H -0.0524 0.5196 0.1171 0.071 Uiso 1 1 calc R
C12B C 0.0565(2) 0.3379(3) 0.03954(9) 0.0387(11) Uani 1 1 d .
H12D H 0.0482 0.3314 0.0200 0.058 Uiso 1 1 calc R
H12E H 0.0271 0.2999 0.0497 0.058 Uiso 1 1 calc R
H12F H 0.1048 0.3257 0.0436 0.058 Uiso 1 1 calc R
C13B C 0.32375(16) 0.3879(2) 0.03599(8) 0.0240(9) Uani 1 1 d .
C14B C 0.33761(19) 0.3063(3) -0.00019(9) 0.0328(10) Uani 1 1 d .
H14B H 0.3376 0.2878 -0.0185 0.039 Uiso 1 1 calc R
C15B C 0.3526(2) 0.2606(3) 0.02179(9) 0.0373(11) Uani 1 1 d .
H15B H 0.3662 0.2044 0.0221 0.045 Uiso 1 1 calc R
C16B C 0.36318(18) 0.2907(2) 0.07168(8) 0.0283(9) Uani 1 1 d .
C17B C 0.42983(18) 0.3062(3) 0.08030(9) 0.0312(10) Uani 1 1 d .
C18B C 0.4472(2) 0.2831(3) 0.10658(9) 0.0377(11) Uani 1 1 d .
H18B H 0.4925 0.2935 0.1129 0.045 Uiso 1 1 calc R
C19B C 0.4016(2) 0.2459(3) 0.12387(9) 0.0367(10) Uani 1 1 d .
C20B C 0.3350(2) 0.2315(3) 0.11450(9) 0.0364(11) Uani 1 1 d .
H20B H 0.3028 0.2061 0.1263 0.044 Uiso 1 1 calc R
C21B C 0.31456(18) 0.2535(3) 0.08842(8) 0.0305(10) Uani 1 1 d .
C22B C 0.4819(2) 0.3468(3) 0.06163(10) 0.0453(12) Uani 1 1 d .
H22D H 0.4833 0.3173 0.0442 0.068 Uiso 1 1 calc R
H22E H 0.5273 0.3452 0.0702 0.068 Uiso 1 1 calc R
H22F H 0.4686 0.4042 0.0584 0.068 Uiso 1 1 calc R
C23B C 0.4226(3) 0.2189(3) 0.15193(9) 0.0556(13) Uani 1 1 d .
H23D H 0.4723 0.2255 0.1541 0.083 Uiso 1 1 calc R
H23E H 0.4103 0.1609 0.1545 0.083 Uiso 1 1 calc R
H23F H 0.3989 0.2526 0.1655 0.083 Uiso 1 1 calc R
C24B C 0.24278(19) 0.2363(3) 0.07834(10) 0.0465(12) Uani 1 1 d .
H24D H 0.2166 0.2085 0.0927 0.070 Uiso 1 1 calc R
H24E H 0.2449 0.2010 0.0622 0.070 Uiso 1 1 calc R
H24F H 0.2202 0.2884 0.0736 0.070 Uiso 1 1 calc R
C25B C 0.32122(17) 0.5685(2) 0.02927(8) 0.0283(9) Uani 1 1 d .
C26B C 0.38555(19) 0.5875(3) -0.00802(9) 0.0359(11) Uani 1 1 d .
H26B H 0.4043 0.5804 -0.0257 0.043 Uiso 1 1 calc R
C27B C 0.4043(2) 0.6444(3) 0.01008(9) 0.0415(12) Uani 1 1 d .
H27B H 0.4387 0.6852 0.0077 0.050 Uiso 1 1 calc R
C28B C 0.36651(18) 0.6807(3) 0.05757(9) 0.0331(10) Uani 1 1 d .
C29B C 0.39240(18) 0.6448(3) 0.08130(10) 0.0384(11) Uani 1 1 d .
C30B C 0.3919(2) 0.6926(3) 0.10496(10) 0.0433(12) Uani 1 1 d .
H30B H 0.4090 0.6693 0.1214 0.052 Uiso 1 1 calc R
C31B C 0.3673(2) 0.7726(3) 0.10538(10) 0.0412(11) Uani 1 1 d .
C32B C 0.3419(2) 0.8051(3) 0.08139(9) 0.0422(12) Uani 1 1 d .
H32B H 0.3249 0.8600 0.0814 0.051 Uiso 1 1 calc R
C33B C 0.34016(19) 0.7607(3) 0.05717(9) 0.0358(10) Uani 1 1 d .
C34B C 0.4176(2) 0.5572(3) 0.08243(11) 0.0495(13) Uani 1 1 d .
H34D H 0.4429 0.5445 0.0657 0.074 Uiso 1 1 calc R
H34E H 0.3783 0.5198 0.0841 0.074 Uiso 1 1 calc R
H34F H 0.4479 0.5503 0.0982 0.074 Uiso 1 1 calc R
C35B C 0.3678(3) 0.8218(3) 0.13141(10) 0.0575(14) Uani 1 1 d .
H35D H 0.3314 0.8634 0.1307 0.086 Uiso 1 1 calc R
H35E H 0.4123 0.8490 0.1336 0.086 Uiso 1 1 calc R
H35F H 0.3599 0.7850 0.1469 0.086 Uiso 1 1 calc R
C36B C 0.3051(2) 0.7969(3) 0.03238(9) 0.0475(12) Uani 1 1 d .
H36D H 0.3153 0.7628 0.0164 0.071 Uiso 1 1 calc R
H36E H 0.3219 0.8530 0.0293 0.071 Uiso 1 1 calc R
H36F H 0.2554 0.7982 0.0353 0.071 Uiso 1 1 calc R
C37B C 0.32627(17) 0.4543(3) -0.04062(8) 0.0285(9) Uani 1 1 d .
C38B C 0.38502(19) 0.4097(3) -0.04783(9) 0.0377(11) Uani 1 1 d .
H38B H 0.4105 0.3830 -0.0339 0.045 Uiso 1 1 calc R
C39B C 0.4072(2) 0.4032(3) -0.07433(10) 0.0492(13) Uani 1 1 d .
H39B H 0.4466 0.3712 -0.0784 0.059 Uiso 1 1 calc R
C40B C 0.3731(3) 0.4422(4) -0.09472(11) 0.0586(15) Uani 1 1 d .
H40B H 0.3877 0.4358 -0.1130 0.070 Uiso 1 1 calc R
C41B C 0.3175(2) 0.4911(3) -0.08879(9) 0.0493(13) Uani 1 1 d .
H41B H 0.2942 0.5201 -0.1029 0.059 Uiso 1 1 calc R
C42B C 0.2956(2) 0.4976(3) -0.06184(9) 0.0382(11) Uani 1 1 d .
H42B H 0.2582 0.5330 -0.0578 0.046 Uiso 1 1 calc R

loop_
_atom_site_aniso_label
_atom_site_aniso_U_11
_atom_site_aniso_U_22
_atom_site_aniso_U_33
_atom_site_aniso_U_23
_atom_site_aniso_U_13
_atom_site_aniso_U_12
Mn1A 0.0255(3) 0.0253(4) 0.0229(3) 0.0013(3) 0.0022(2) 0.0011(2)
Cl1A 0.0586(6) 0.0537(8) 0.0297(7) 0.0054(6) 0.0136(5) -0.0033(6)
N1A 0.0296(16) 0.033(2) 0.027(2) -0.0012(16) 0.0056(14) 0.0034(14)
N2A 0.0327(17) 0.027(2) 0.029(2) 0.0045(16) 0.0033(14) 0.0081(14)
N3A 0.0278(16) 0.028(2) 0.029(2) 0.0055(16) 0.0030(13) -0.0004(14)
N4A 0.0433(18) 0.028(2) 0.033(2) 0.0020(17) 0.0009(15) -0.0143(16)
N5A 0.0305(16) 0.031(2) 0.0216(19) 0.0005(16) 0.0015(13) 0.0000(14)
N6A 0.0253(15) 0.043(2) 0.025(2) 0.0038(17) 0.0010(13) 0.0004(14)
B1A 0.032(2) 0.028(3) 0.023(3) 0.004(2) -0.0002(18) 0.0049(19)
C1A 0.0250(18) 0.030(3) 0.026(2) 0.0052(19) 0.0020(15) -0.0010(16)
C2A 0.047(2) 0.040(3) 0.029(3) -0.003(2) 0.0091(19) 0.014(2)
C3A 0.052(3) 0.041(3) 0.038(3) 0.002(2) 0.012(2) 0.019(2)
C4A 0.032(2) 0.020(2) 0.033(3) 0.0007(19) 0.0022(17) 0.0062(16)
C5A 0.032(2) 0.025(2) 0.037(3) -0.004(2) 0.0019(17) 0.0016(17)
C6A 0.036(2) 0.025(2) 0.044(3) 0.005(2) 0.0096(19) 0.0017(18)
C7A 0.038(2) 0.032(3) 0.034(3) 0.002(2) 0.0046(18) 0.0116(19)
C8A 0.031(2) 0.036(3) 0.044(3) -0.001(2) -0.0057(18) 0.0068(19)
C9A 0.0262(19) 0.032(3) 0.044(3) 0.001(2) 0.0031(18) 0.0022(17)
C10A 0.041(2) 0.039(3) 0.062(3) 0.004(3) -0.012(2) -0.011(2)
C11A 0.058(3) 0.060(4) 0.037(3) 0.008(3) 0.003(2) 0.015(2)
C12A 0.034(2) 0.055(4) 0.075(4) 0.018(3) 0.000(2) -0.007(2)
C13A 0.0276(19) 0.029(3) 0.027(2) 0.0012(19) -0.0002(16) 0.0038(17)
C14A 0.045(2) 0.039(3) 0.034(3) 0.006(2) 0.0029(19) -0.013(2)
C15A 0.059(3) 0.042(3) 0.041(3) 0.005(3) 0.001(2) -0.025(2)
C16A 0.041(2) 0.038(3) 0.030(3) -0.002(2) -0.0015(19) -0.014(2)
C17A 0.059(3) 0.028(3) 0.046(3) -0.001(2) -0.003(2) -0.007(2)
C18A 0.064(3) 0.034(3) 0.051(3) -0.011(3) 0.004(2) -0.013(2)
C19A 0.047(3) 0.056(4) 0.039(3) -0.012(3) 0.007(2) -0.027(2)
C20A 0.035(2) 0.067(4) 0.037(3) 0.001(3) -0.0029(19) -0.019(2)
C21A 0.028(2) 0.057(3) 0.040(3) 0.000(3) -0.0003(19) -0.015(2)
C22A 0.104(4) 0.038(3) 0.062(4) -0.004(3) -0.010(3) 0.012(3)
C23A 0.069(3) 0.080(4) 0.047(3) -0.019(3) 0.005(3) -0.030(3)
C24A 0.039(2) 0.076(4) 0.050(3) -0.001(3) -0.008(2) 0.016(2)
C25A 0.0282(18) 0.029(2) 0.025(2) -0.0029(19) 0.0008(15) -0.0016(16)
C26A 0.034(2) 0.051(3) 0.023(2) 0.008(2) -0.0029(17) 0.0002(19)
C27A 0.028(2) 0.062(3) 0.028(3) 0.009(2) -0.0051(17) 0.000(2)
C28A 0.0237(17) 0.038(3) 0.027(2) 0.001(2) -0.0015(15) 0.0001(17)
C29A 0.031(2) 0.041(3) 0.027(2) -0.001(2) -0.0040(17) -0.0026(19)
C30A 0.031(2) 0.047(3) 0.033(3) -0.005(2) 0.0018(18) 0.0015(19)
C31A 0.0289(19) 0.050(3) 0.031(3) 0.005(2) -0.0015(17) 0.002(2)
C32A 0.029(2) 0.036(3) 0.042(3) 0.012(2) -0.0033(18) -0.0040(18)
C33A 0.0279(19) 0.042(3) 0.033(3) -0.001(2) -0.0042(17) 0.0026(18)
C34A 0.057(3) 0.049(3) 0.048(3) -0.007(3) 0.007(2) -0.014(2)
C35A 0.043(2) 0.072(4) 0.046(3) 0.002(3) 0.013(2) -0.009(2)
C36A 0.038(2) 0.036(3) 0.054(3) -0.005(2) -0.002(2) 0.007(2)
C37A 0.040(2) 0.028(3) 0.032(3) 0.004(2) 0.0066(18) 0.0071(18)
C38A 0.048(3) 0.051(3) 0.052(3) 0.007(3) 0.021(2) 0.006(2)
C39A 0.080(4) 0.060(4) 0.079(5) 0.015(4) 0.055(4) 0.012(3)
C40A 0.135(6) 0.052(4) 0.046(4) 0.011(3) 0.054(4) 0.025(4)
C41A 0.122(5) 0.045(4) 0.025(3) 0.003(3) 0.009(3) 0.031(3)
C42A 0.071(3) 0.027(3) 0.032(3) 0.005(2) 0.007(2) 0.020(2)
Mn1B 0.0248(3) 0.0239(4) 0.0226(4) -0.0013(3) 0.0016(2) 0.0001(2)
Cl1B 0.0633(7) 0.0619(9) 0.0255(6) -0.0033(6) 0.0090(5) -0.0065(6)
N1B 0.0250(15) 0.0221(19) 0.0205(18) -0.0017(14) -0.0001(13) 0.0015(13)
N2B 0.0214(14) 0.030(2) 0.0234(19) 0.0008(15) 0.0018(12) 0.0031(13)
N3B 0.0267(15) 0.0211(19) 0.025(2) -0.0015(15) 0.0025(13) 0.0028(13)
N4B 0.0343(16) 0.025(2) 0.024(2) -0.0011(16) -0.0007(14) 0.0062(14)
N5B 0.0292(16) 0.0228(19) 0.027(2) 0.0013(15) 0.0078(13) -0.0016(13)
N6B 0.0328(17) 0.027(2) 0.036(2) -0.0026(17) 0.0075(14) -0.0067(15)
B1B 0.024(2) 0.024(3) 0.029(3) -0.002(2) 0.0022(18) -0.0009(18)
C1B 0.0261(18) 0.023(2) 0.027(2) 0.0012(18) 0.0021(15) 0.0008(16)
C2B 0.0325(19) 0.027(2) 0.023(2) -0.0031(18) -0.0007(16) 0.0023(17)
C3B 0.0288(19) 0.031(3) 0.029(2) 0.0004(19) -0.0031(16) 0.0025(17)
C4B 0.0219(16) 0.029(2) 0.024(2) -0.0017(19) -0.0011(14) 0.0007(16)
C5B 0.0264(18) 0.026(2) 0.030(2) -0.0020(19) -0.0039(16) -0.0017(16)
C6B 0.0296(19) 0.028(2) 0.030(2) -0.0053(19) 0.0007(16) 0.0055(17)
C7B 0.0304(19) 0.039(3) 0.027(2) -0.003(2) 0.0019(16) 0.0061(18)
C8B 0.0302(19) 0.029(3) 0.027(2) 0.0063(19) 0.0044(16) 0.0023(17)
C9B 0.0264(18) 0.028(2) 0.030(2) 0.0002(19) -0.0018(16) 0.0030(16)
C10B 0.049(2) 0.030(3) 0.040(3) -0.002(2) 0.006(2) -0.006(2)
C11B 0.048(2) 0.054(3) 0.041(3) -0.002(3) 0.018(2) 0.004(2)
C12B 0.047(2) 0.025(3) 0.044(3) 0.002(2) 0.011(2) 0.0069(19)
C13B 0.0222(17) 0.022(2) 0.028(2) 0.0027(18) 0.0004(15) 0.0042(15)
C14B 0.039(2) 0.029(3) 0.030(3) -0.003(2) 0.0016(17) 0.0068(18)
C15B 0.049(2) 0.024(3) 0.039(3) -0.004(2) 0.004(2) 0.0103(19)
C16B 0.034(2) 0.021(2) 0.030(2) 0.0018(19) 0.0000(17) 0.0066(16)
C17B 0.031(2) 0.025(2) 0.038(3) 0.002(2) 0.0006(17) 0.0033(17)
C18B 0.034(2) 0.034(3) 0.045(3) 0.000(2) -0.0082(19) 0.0033(18)
C19B 0.049(2) 0.030(3) 0.031(3) 0.001(2) -0.0053(19) 0.007(2)
C20B 0.044(2) 0.028(3) 0.037(3) 0.005(2) 0.0087(19) 0.0029(19)
C21B 0.032(2) 0.024(2) 0.035(3) -0.001(2) 0.0025(17) 0.0032(17)
C22B 0.034(2) 0.042(3) 0.060(3) 0.004(2) 0.006(2) -0.001(2)
C23B 0.075(3) 0.054(4) 0.037(3) 0.012(3) -0.012(2) 0.000(3)
C24B 0.034(2) 0.052(3) 0.053(3) 0.005(3) -0.001(2) -0.006(2)
C25B 0.0279(19) 0.023(2) 0.034(3) 0.0026(19) 0.0027(16) 0.0007(16)
C26B 0.037(2) 0.034(3) 0.037(3) -0.001(2) 0.0139(18) -0.0107(19)
C27B 0.040(2) 0.036(3) 0.049(3) 0.001(2) 0.015(2) -0.015(2)
C28B 0.030(2) 0.035(3) 0.034(3) -0.005(2) -0.0002(17) -0.0094(18)
C29B 0.0246(19) 0.039(3) 0.051(3) -0.007(2) -0.0060(18) -0.0038(18)
C30B 0.041(2) 0.042(3) 0.047(3) -0.001(2) -0.012(2) -0.009(2)
C31B 0.039(2) 0.038(3) 0.046(3) -0.005(2) -0.006(2) -0.013(2)
C32B 0.047(2) 0.031(3) 0.049(3) -0.006(2) 0.006(2) -0.010(2)
C33B 0.038(2) 0.027(3) 0.042(3) -0.003(2) 0.0023(19) -0.0075(18)
C34B 0.040(2) 0.040(3) 0.069(4) -0.006(3) -0.018(2) -0.002(2)
C35B 0.070(3) 0.053(4) 0.049(3) -0.015(3) -0.007(2) -0.012(3)
C36B 0.068(3) 0.032(3) 0.042(3) 0.002(2) 0.004(2) 0.003(2)
C37B 0.0298(19) 0.029(2) 0.027(2) 0.0006(19) 0.0049(16) -0.0040(17)
C38B 0.033(2) 0.042(3) 0.038(3) -0.004(2) 0.0090(18) -0.0026(19)
C39B 0.048(3) 0.049(3) 0.051(3) -0.009(3) 0.024(2) -0.003(2)
C40B 0.070(3) 0.069(4) 0.037(3) -0.007(3) 0.028(3) -0.018(3)
C41B 0.056(3) 0.062(4) 0.030(3) 0.012(3) 0.003(2) -0.009(3)
C42B 0.039(2) 0.041(3) 0.035(3) 0.007(2) 0.0046(18) -0.004(2)

loop_
_atom_type_symbol
_atom_type_description
_atom_type_scat_dispersion_real
_atom_type_scat_dispersion_imag
_atom_type_scat_source
C C 0.0033 0.0016 'International Tables Vol C Tables 4.2.6.8 and 6.1.1.4'
H H 0.0000 0.0000 'International Tables Vol C Tables 4.2.6.8 and 6.1.1.4'
B B 0.0013 0.0007 'International Tables Vol C Tables 4.2.6.8 and 6.1.1.4'
N N 0.0061 0.0033 'International Tables Vol C Tables 4.2.6.8 and 6.1.1.4'
Cl Cl 0.1484 0.1585 'International Tables Vol C Tables 4.2.6.8 and 6.1.1.4'
Mn Mn 0.3368 0.7283 'International Tables Vol C Tables 4.2.6.8 and 6.1.1.4'

loop_
_geom_angle_atom_site_label_1
_geom_angle_atom_site_label_2
_geom_angle_atom_site_label_3
_geom_angle
C1A Mn1A C25A 88.69(14)
C1A Mn1A C13A 86.69(14)
C25A Mn1A C13A 86.34(14)
C1A Mn1A Cl1A 126.43(11)
C25A Mn1A Cl1A 124.96(10)
C13A Mn1A Cl1A 130.18(11)
C1A N1A C2A 108.9(3)
C1A N1A B1A 124.9(3)
C2A N1A B1A 126.2(3)
C1A N2A C3A 110.5(3)
C1A N2A C4A 123.4(3)
C3A N2A C4A 125.7(3)
C13A N3A C14A 109.0(3)
C13A N3A B1A 122.1(3)
C14A N3A B1A 128.6(3)
C13A N4A C15A 110.6(4)
C13A N4A C16A 124.4(3)
C15A N4A C16A 125.0(4)
C25A N5A C26A 109.5(3)
C25A N5A B1A 120.9(3)
C26A N5A B1A 128.4(3)
C25A N6A C27A 111.0(3)
C25A N6A C28A 124.5(3)
C27A N6A C28A 124.4(3)
N5A B1A N3A 104.6(3)
N5A B1A N1A 108.6(3)
N3A B1A N1A 108.2(3)
N5A B1A C37A 114.8(3)
N3A B1A C37A 112.8(3)
N1A B1A C37A 107.7(3)
N2A C1A N1A 105.7(3)
N2A C1A Mn1A 139.4(3)
N1A C1A Mn1A 114.1(3)
C3A C2A N1A 108.1(4)
C3A C2A H2AA 126.0
N1A C2A H2AA 126.0
C2A C3A N2A 106.9(4)
C2A C3A H3AA 126.6
N2A C3A H3AA 126.6
C9A C4A C5A 121.3(4)
C9A C4A N2A 119.1(3)
C5A C4A N2A 119.6(3)
C6A C5A C4A 118.3(4)
C6A C5A C10A 121.5(4)
C4A C5A C10A 120.3(4)
C5A C6A C7A 121.8(4)
C5A C6A H6AA 119.1
C7A C6A H6AA 119.1
C8A C7A C6A 118.1(4)
C8A C7A C11A 119.9(4)
C6A C7A C11A 122.0(4)
C9A C8A C7A 122.3(4)
C9A C8A H8AA 118.8
C7A C8A H8AA 118.8
C8A C9A C4A 118.2(4)
C8A C9A C12A 120.7(4)
C4A C9A C12A 121.1(4)
C5A C10A H10A 109.5
C5A C10A H10B 109.5
H10A C10A H10B 109.5
C5A C10A H10C 109.5
H10A C10A H10C 109.5
H10B C10A H10C 109.5
C7A C11A H11A 109.5
C7A C11A H11B 109.5
H11A C11A H11B 109.5
C7A C11A H11C 109.5
H11A C11A H11C 109.5
H11B C11A H11C 109.5
C9A C12A H12A 109.5
C9A C12A H12B 109.5
H12A C12A H12B 109.5
C9A C12A H12C 109.5
H12A C12A H12C 109.5
H12B C12A H12C 109.5
N4A C13A N3A 105.4(3)
N4A C13A Mn1A 138.3(3)
N3A C13A Mn1A 116.3(3)
C15A C14A N3A 107.9(4)
C15A C14A H14A 126.0
N3A C14A H14A 126.0
C14A C15A N4A 107.0(4)
C14A C15A H15A 126.5
N4A C15A H15A 126.5
C21A C16A C17A 121.9(4)
C21A C16A N4A 119.5(4)
C17A C16A N4A 118.6(4)
C18A C17A C16A 118.2(5)
C18A C17A C22A 120.8(5)
C16A C17A C22A 121.0(4)
C19A C18A C17A 122.3(5)
C19A C18A H18A 118.9
C17A C18A H18A 118.9
C18A C19A C20A 118.1(4)
C18A C19A C23A 121.4(5)
C20A C19A C23A 120.5(5)
C19A C20A C21A 122.4(5)
C19A C20A H20A 118.8
C21A C20A H20A 118.8
C16A C21A C20A 117.0(5)
C16A C21A C24A 122.9(4)
C20A C21A C24A 120.0(4)
C17A C22A H22A 109.5
C17A C22A H22B 109.5
H22A C22A H22B 109.5
C17A C22A H22C 109.5
H22A C22A H22C 109.5
H22B C22A H22C 109.5
C19A C23A H23A 109.5
C19A C23A H23B 109.5
H23A C23A H23B 109.5
C19A C23A H23C 109.5
H23A C23A H23C 109.5
H23B C23A H23C 109.5
C21A C24A H24A 109.5
C21A C24A H24B 109.5
H24A C24A H24B 109.5
C21A C24A H24C 109.5
H24A C24A H24C 109.5
H24B C24A H24C 109.5
N6A C25A N5A 104.9(3)
N6A C25A Mn1A 134.6(3)
N5A C25A Mn1A 117.1(2)
C27A C26A N5A 108.2(4)
C27A C26A H26A 125.9
N5A C26A H26A 125.9
C26A C27A N6A 106.3(3)
C26A C27A H27A 126.9
N6A C27A H27A 126.9
C33A C28A C29A 122.5(3)
C33A C28A N6A 119.2(4)
C29A C28A N6A 118.3(4)
C30A C29A C28A 117.4(4)
C30A C29A C34A 121.0(4)
C28A C29A C34A 121.7(4)
C31A C30A C29A 122.2(4)
C31A C30A H30A 118.9
C29A C30A H30A 118.9
C32A C31A C30A 118.3(4)
C32A C31A C35A 120.7(4)
C30A C31A C35A 121.0(4)
C31A C32A C33A 122.2(4)
C31A C32A H32A 118.9
C33A C32A H32A 118.9
C28A C33A C32A 117.4(4)
C28A C33A C36A 121.5(3)
C32A C33A C36A 121.1(4)
C29A C34A H34A 109.5
C29A C34A H34B 109.5
H34A C34A H34B 109.5
C29A C34A H34C 109.5
H34A C34A H34C 109.5
H34B C34A H34C 109.5
C31A C35A H35A 109.5
C31A C35A H35B 109.5
H35A C35A H35B 109.5
C31A C35A H35C 109.5
H35A C35A H35C 109.5
H35B C35A H35C 109.5
C33A C36A H36A 109.5
C33A C36A H36B 109.5
H36A C36A H36B 109.5
C33A C36A H36C 109.5
H36A C36A H36C 109.5
H36B C36A H36C 109.5
C42A C37A C38A 115.2(4)
C42A C37A B1A 124.4(4)
C38A C37A B1A 120.1(4)
C39A C38A C37A 122.2(5)
C39A C38A H38A 118.9
C37A C38A H38A 118.9
C40A C39A C38A 120.9(5)
C40A C39A H39A 119.6
C38A C39A H39A 119.6
C39A C40A C41A 118.8(5)
C39A C40A H40A 120.6
C41A C40A H40A 120.6
C40A C41A C42A 120.8(6)
C40A C41A H41A 119.6
C42A C41A H41A 119.6
C41A C42A C37A 122.0(5)
C41A C42A H42A 119.0
C37A C42A H42A 119.0
C25B Mn1B C1B 87.00(14)
C25B Mn1B C13B 85.45(14)
C1B Mn1B C13B 89.06(14)
C25B Mn1B Cl1B 133.50(12)
C1B Mn1B Cl1B 125.50(9)
C13B Mn1B Cl1B 122.54(11)
C1B N1B C2B 109.7(3)
C1B N1B B1B 120.7(3)
C2B N1B B1B 129.5(3)
C1B N2B C3B 111.1(3)
C1B N2B C4B 123.1(3)
C3B N2B C4B 125.7(3)
C13B N3B C14B 109.6(3)
C13B N3B B1B 123.0(3)
C14B N3B B1B 127.3(3)
C13B N4B C15B 110.8(3)
C13B N4B C16B 124.5(3)
C15B N4B C16B 124.3(3)
C25B N5B C26B 109.1(3)
C25B N5B B1B 125.3(3)
C26B N5B B1B 125.3(3)
C25B N6B C27B 110.3(3)
C25B N6B C28B 123.6(3)
C27B N6B C28B 126.1(3)
N5B B1B N3B 107.3(3)
N5B B1B N1B 107.9(3)
N3B B1B N1B 104.5(3)
N5B B1B C37B 108.5(3)
N3B B1B C37B 113.4(3)
N1B B1B C37B 114.8(3)
N1B C1B N2B 105.0(3)
N1B C1B Mn1B 117.7(2)
N2B C1B Mn1B 137.3(3)
C3B C2B N1B 108.0(3)
C3B C2B H2BA 126.0
N1B C2B H2BA 126.0
C2B C3B N2B 106.2(3)
C2B C3B H3BA 126.9
N2B C3B H3BA 126.9
C9B C4B C5B 122.5(3)
C9B C4B N2B 119.2(3)
C5B C4B N2B 118.3(3)
C4B C5B C6B 117.7(4)
C4B C5B C10B 121.2(3)
C6B C5B C10B 121.1(4)
C7B C6B C5B 121.3(4)
C7B C6B H6BA 119.4
C5B C6B H6BA 119.4
C8B C7B C6B 118.9(3)
C8B C7B C11B 120.6(4)
C6B C7B C11B 120.5(4)
C7B C8B C9B 122.0(4)
C7B C8B H8BA 119.0
C9B C8B H8BA 119.0
C4B C9B C8B 117.6(4)
C4B C9B C12B 122.0(3)
C8B C9B C12B 120.4(4)
C5B C10B H10D 109.5
C5B C10B H10E 109.5
H10D C10B H10E 109.5
C5B C10B H10F 109.5
H10D C10B H10F 109.5
H10E C10B H10F 109.5
C7B C11B H11D 109.5
C7B C11B H11E 109.5
H11D C11B H11E 109.5
C7B C11B H11F 109.5
H11D C11B H11F 109.5
H11E C11B H11F 109.5
C9B C12B H12D 109.5
C9B C12B H12E 109.5
H12D C12B H12E 109.5
C9B C12B H12F 109.5
H12D C12B H12F 109.5
H12E C12B H12F 109.5
N3B C13B N4B 105.5(3)
N3B C13B Mn1B 114.1(2)
N4B C13B Mn1B 135.3(3)
C15B C14B N3B 108.0(4)
C15B C14B H14B 126.0
N3B C14B H14B 126.0
C14B C15B N4B 105.9(4)
C14B C15B H15B 127.1
N4B C15B H15B 127.1
C17B C16B C21B 122.4(4)
C17B C16B N4B 118.5(3)
C21B C16B N4B 119.1(3)
C18B C17B C16B 117.4(3)
C18B C17B C22B 121.2(3)
C16B C17B C22B 121.4(4)
C19B C18B C17B 122.7(4)
C19B C18B H18B 118.7
C17B C18B H18B 118.7
C18B C19B C20B 118.2(4)
C18B C19B C23B 121.4(4)
C20B C19B C23B 120.3(4)
C21B C20B C19B 121.8(4)
C21B C20B H20B 119.1
C19B C20B H20B 119.1
C20B C21B C16B 117.5(3)
C20B C21B C24B 121.3(3)
C16B C21B C24B 121.2(4)
C17B C22B H22D 109.5
C17B C22B H22E 109.5
H22D C22B H22E 109.5
C17B C22B H22F 109.5
H22D C22B H22F 109.5
H22E C22B H22F 109.5
C19B C23B H23D 109.5
C19B C23B H23E 109.5
H23D C23B H23E 109.5
C19B C23B H23F 109.5
H23D C23B H23F 109.5
H23E C23B H23F 109.5
C21B C24B H24D 109.5
C21B C24B H24E 109.5
H24D C24B H24E 109.5
C21B C24B H24F 109.5
H24D C24B H24F 109.5
H24E C24B H24F 109.5
N6B C25B N5B 105.8(3)
N6B C25B Mn1B 138.1(3)
N5B C25B Mn1B 114.2(3)
C27B C26B N5B 107.9(4)
C27B C26B H26B 126.1
N5B C26B H26B 126.1
C26B C27B N6B 106.9(3)
C26B C27B H27B 126.5
N6B C27B H27B 126.5
C29B C28B C33B 122.1(4)
C29B C28B N6B 118.9(4)
C33B C28B N6B 118.9(4)
C28B C29B C30B 117.3(4)
C28B C29B C34B 122.8(4)
C30B C29B C34B 119.8(4)
C31B C30B C29B 122.5(5)
C31B C30B H30B 118.8
C29B C30B H30B 118.8
C32B C31B C30B 117.9(4)
C32B C31B C35B 121.5(5)
C30B C31B C35B 120.6(5)
C31B C32B C33B 122.6(5)
C31B C32B H32B 118.7
C33B C32B H32B 118.7
C32B C33B C28B 117.5(4)
C32B C33B C36B 119.8(4)
C28B C33B C36B 122.5(4)
C29B C34B H34D 109.5
C29B C34B H34E 109.5
H34D C34B H34E 109.5
C29B C34B H34F 109.5
H34D C34B H34F 109.5
H34E C34B H34F 109.5
C31B C35B H35D 109.5
C31B C35B H35E 109.5
H35D C35B H35E 109.5
C31B C35B H35F 109.5
H35D C35B H35F 109.5
H35E C35B H35F 109.5
C33B C36B H36D 109.5
C33B C36B H36E 109.5
H36D C36B H36E 109.5
C33B C36B H36F 109.5
H36D C36B H36F 109.5
H36E C36B H36F 109.5
C42B C37B C38B 115.0(4)
C42B C37B B1B 122.6(3)
C38B C37B B1B 122.2(4)
C39B C38B C37B 122.5(4)
C39B C38B H38B 118.8
C37B C38B H38B 118.8
C40B C39B C38B 120.5(4)
C40B C39B H39B 119.7
C38B C39B H39B 119.7
C39B C40B C41B 119.8(4)
C39B C40B H40B 120.1
C41B C40B H40B 120.1
C40B C41B C42B 119.2(5)
C40B C41B H41B 120.4
C42B C41B H41B 120.4
C37B C42B C41B 122.7(4)
C37B C42B H42B 118.6
C41B C42B H42B 118.6

loop_
_geom_bond_atom_site_label_1
_geom_bond_atom_site_label_2
_geom_bond_distance
Mn1A C1A 2.151(4)
Mn1A C25A 2.178(4)
Mn1A C13A 2.179(4)
Mn1A Cl1A 2.2831(12)
N1A C1A 1.364(5)
N1A C2A 1.390(5)
N1A B1A 1.580(6)
N2A C1A 1.353(5)
N2A C3A 1.380(5)
N2A C4A 1.434(5)
N3A C13A 1.367(5)
N3A C14A 1.391(5)
N3A B1A 1.575(6)
N4A C13A 1.356(5)
N4A C15A 1.378(5)
N4A C16A 1.438(5)
N5A C25A 1.364(5)
N5A C26A 1.387(5)
N5A B1A 1.573(5)
N6A C25A 1.357(4)
N6A C27A 1.387(5)
N6A C28A 1.444(4)
B1A C37A 1.618(6)
C2A C3A 1.332(6)
C2A H2AA 0.9500
C3A H3AA 0.9500
C4A C9A 1.396(5)
C4A C5A 1.402(5)
C5A C6A 1.389(6)
C5A C10A 1.513(5)
C6A C7A 1.391(6)
C6A H6AA 0.9500
C7A C8A 1.388(6)
C7A C11A 1.501(6)
C8A C9A 1.384(6)
C8A H8AA 0.9500
C9A C12A 1.509(6)
C10A H10A 0.9800
C10A H10B 0.9800
C10A H10C 0.9800
C11A H11A 0.9800
C11A H11B 0.9800
C11A H11C 0.9800
C12A H12A 0.9800
C12A H12B 0.9800
C12A H12C 0.9800
C14A C15A 1.334(6)
C14A H14A 0.9500
C15A H15A 0.9500
C16A C21A 1.390(6)
C16A C17A 1.399(6)
C17A C18A 1.380(6)
C17A C22A 1.509(7)
C18A C19A 1.377(7)
C18A H18A 0.9500
C19A C20A 1.385(7)
C19A C23A 1.508(6)
C20A C21A 1.402(6)
C20A H20A 0.9500
C21A C24A 1.507(7)
C22A H22A 0.9800
C22A H22B 0.9800
C22A H22C 0.9800
C23A H23A 0.9800
C23A H23B 0.9800
C23A H23C 0.9800
C24A H24A 0.9800
C24A H24B 0.9800
C24A H24C 0.9800
C26A C27A 1.336(5)
C26A H26A 0.9500
C27A H27A 0.9500
C28A C33A 1.388(6)
C28A C29A 1.392(6)
C29A C30A 1.391(5)
C29A C34A 1.502(6)
C30A C31A 1.384(6)
C30A H30A 0.9500
C31A C32A 1.378(6)
C31A C35A 1.522(5)
C32A C33A 1.396(5)
C32A H32A 0.9500
C33A C36A 1.506(6)
C34A H34A 0.9800
C34A H34B 0.9800
C34A H34C 0.9800
C35A H35A 0.9800
C35A H35B 0.9800
C35A H35C 0.9800
C36A H36A 0.9800
C36A H36B 0.9800
C36A H36C 0.9800
C37A C42A 1.391(6)
C37A C38A 1.393(6)
C38A C39A 1.384(7)
C38A H38A 0.9500
C39A C40A 1.356(9)
C39A H39A 0.9500
C40A C41A 1.360(9)
C40A H40A 0.9500
C41A C42A 1.389(6)
C41A H41A 0.9500
C42A H42A 0.9500
Mn1B C25B 2.153(4)
Mn1B C1B 2.177(4)
Mn1B C13B 2.198(4)
Mn1B Cl1B 2.2909(12)
N1B C1B 1.363(4)
N1B C2B 1.380(5)
N1B B1B 1.589(5)
N2B C1B 1.365(4)
N2B C3B 1.373(5)
N2B C4B 1.445(4)
N3B C13B 1.348(5)
N3B C14B 1.384(5)
N3B B1B 1.581(6)
N4B C13B 1.353(5)
N4B C15B 1.385(5)
N4B C16B 1.449(5)
N5B C25B 1.364(5)
N5B C26B 1.390(5)
N5B B1B 1.579(5)
N6B C25B 1.348(5)
N6B C27B 1.388(5)
N6B C28B 1.437(5)
B1B C37B 1.607(6)
C2B C3B 1.354(5)
C2B H2BA 0.9500
C3B H3BA 0.9500
C4B C9B 1.385(5)
C4B C5B 1.387(5)
C5B C6B 1.402(5)
C5B C10B 1.507(6)
C6B C7B 1.386(6)
C6B H6BA 0.9500
C7B C8B 1.374(6)
C7B C11B 1.522(5)
C8B C9B 1.396(5)
C8B H8BA 0.9500
C9B C12B 1.506(6)
C10B H10D 0.9800
C10B H10E 0.9800
C10B H10F 0.9800
C11B H11D 0.9800
C11B H11E 0.9800
C11B H11F 0.9800
C12B H12D 0.9800
C12B H12E 0.9800
C12B H12F 0.9800
C14B C15B 1.342(6)
C14B H14B 0.9500
C15B H15B 0.9500
C16B C17B 1.388(5)
C16B C21B 1.394(5)
C17B C18B 1.385(6)
C17B C22B 1.520(5)
C18B C19B 1.371(6)
C18B H18B 0.9500
C19B C20B 1.395(6)
C19B C23B 1.502(6)
C20B C21B 1.387(6)
C20B H20B 0.9500
C21B C24B 1.508(5)
C22B H22D 0.9800
C22B H22E 0.9800
C22B H22F 0.9800
C23B H23D 0.9800
C23B H23E 0.9800
C23B H23F 0.9800
C24B H24D 0.9800
C24B H24E 0.9800
C24B H24F 0.9800
C26B C27B 1.332(6)
C26B H26B 0.9500
C27B H27B 0.9500
C28B C29B 1.396(6)
C28B C33B 1.398(6)
C29B C30B 1.397(6)
C29B C34B 1.507(6)
C30B C31B 1.386(7)
C30B H30B 0.9500
C31B C32B 1.382(6)
C31B C35B 1.507(6)
C32B C33B 1.391(6)
C32B H32B 0.9500
C33B C36B 1.513(6)
C34B H34D 0.9800
C34B H34E 0.9800
C34B H34F 0.9800
C35B H35D 0.9800
C35B H35E 0.9800
C35B H35F 0.9800
C36B H36D 0.9800
C36B H36E 0.9800
C36B H36F 0.9800
C37B C42B 1.391(6)
C37B C38B 1.401(5)
C38B C39B 1.376(6)
C38B H38B 0.9500
C39B C40B 1.357(7)
C39B H39B 0.9500
C40B C41B 1.376(7)
C40B H40B 0.9500
C41B C42B 1.395(6)
C41B H41B 0.9500
C42B H42B 0.9500

loop_
_geom_torsion_atom_site_label_1
_geom_torsion_atom_site_label_2
_geom_torsion_atom_site_label_3
_geom_torsion_atom_site_label_4
_geom_torsion
C25A N5A B1A N3A 66.6(4)
C26A N5A B1A N3A -99.8(4)
C25A N5A B1A N1A -48.7(5)
C26A N5A B1A N1A 144.9(4)
C25A N5A B1A C37A -169.3(4)
C26A N5A B1A C37A 24.4(6)
C13A N3A B1A N5A -59.8(4)
C14A N3A B1A N5A 114.4(4)
C13A N3A B1A N1A 55.9(4)
C14A N3A B1A N1A -130.0(4)
C13A N3A B1A C37A 174.8(3)
C14A N3A B1A C37A -11.0(5)
C1A N1A B1A N5A 63.3(5)
C2A N1A B1A N5A -118.1(4)
C1A N1A B1A N3A -49.6(4)
C2A N1A B1A N3A 129.0(4)
C1A N1A B1A C37A -171.8(3)
C2A N1A B1A C37A 6.8(5)
C3A N2A C1A N1A 0.3(4)
C4A N2A C1A N1A -173.3(3)
C3A N2A C1A Mn1A -168.1(4)
C4A N2A C1A Mn1A 18.4(6)
C2A N1A C1A N2A -0.8(4)
B1A N1A C1A N2A 178.0(3)
C2A N1A C1A Mn1A 170.9(3)
B1A N1A C1A Mn1A -10.3(4)
C25A Mn1A C1A N2A 131.0(4)
C13A Mn1A C1A N2A -142.6(4)
Cl1A Mn1A C1A N2A -3.1(5)
C25A Mn1A C1A N1A -36.7(3)
C13A Mn1A C1A N1A 49.7(3)
Cl1A Mn1A C1A N1A -170.8(2)
C1A N1A C2A C3A 1.0(5)
B1A N1A C2A C3A -177.7(4)
N1A C2A C3A N2A -0.8(5)
C1A N2A C3A C2A 0.4(5)
C4A N2A C3A C2A 173.7(4)
C1A N2A C4A C9A 95.8(4)
C3A N2A C4A C9A -76.7(5)
C1A N2A C4A C5A -82.9(5)
C3A N2A C4A C5A 104.5(5)
C9A C4A C5A C6A 2.0(6)
N2A C4A C5A C6A -179.3(3)
C9A C4A C5A C10A -177.0(4)
N2A C4A C5A C10A 1.7(6)
C4A C5A C6A C7A -1.0(6)
C10A C5A C6A C7A 178.0(4)
C5A C6A C7A C8A -0.6(6)
C5A C6A C7A C11A 179.4(4)
C6A C7A C8A C9A 1.2(6)
C11A C7A C8A C9A -178.8(4)
C7A C8A C9A C4A -0.2(6)
C7A C8A C9A C12A -179.1(4)
C5A C4A C9A C8A -1.4(6)
N2A C4A C9A C8A 179.9(4)
C5A C4A C9A C12A 177.5(4)
N2A C4A C9A C12A -1.3(6)
C15A N4A C13A N3A -1.1(4)
C16A N4A C13A N3A 179.2(3)
C15A N4A C13A Mn1A 176.4(3)
C16A N4A C13A Mn1A -3.3(6)
C14A N3A C13A N4A 1.8(4)
B1A N3A C13A N4A 177.0(3)
C14A N3A C13A Mn1A -176.4(3)
B1A N3A C13A Mn1A -1.2(4)
C1A Mn1A C13A N4A 137.9(4)
C25A Mn1A C13A N4A -133.2(4)
Cl1A Mn1A C13A N4A 1.1(5)
C1A Mn1A C13A N3A -44.7(3)
C25A Mn1A C13A N3A 44.2(3)
Cl1A Mn1A C13A N3A 178.41(19)
C13A N3A C14A C15A -1.8(5)
B1A N3A C14A C15A -176.6(4)
N3A C14A C15A N4A 1.1(5)
C13A N4A C15A C14A 0.0(5)
C16A N4A C15A C14A 179.7(4)
C13A N4A C16A C21A -64.9(5)
C15A N4A C16A C21A 115.5(5)
C13A N4A C16A C17A 115.9(5)
C15A N4A C16A C17A -63.8(5)
C21A C16A C17A C18A -3.5(6)
N4A C16A C17A C18A 175.7(4)
C21A C16A C17A C22A 173.9(4)
N4A C16A C17A C22A -6.9(6)
C16A C17A C18A C19A 1.3(7)
C22A C17A C18A C19A -176.1(4)
C17A C18A C19A C20A 2.5(6)
C17A C18A C19A C23A -178.1(4)
C18A C19A C20A C21A -4.3(6)
C23A C19A C20A C21A 176.3(4)
C17A C16A C21A C20A 1.8(6)
N4A C16A C21A C20A -177.4(3)
C17A C16A C21A C24A -176.1(4)
N4A C16A C21A C24A 4.7(6)
C19A C20A C21A C16A 2.2(6)
C19A C20A C21A C24A -179.9(4)
C27A N6A C25A N5A 1.7(5)
C28A N6A C25A N5A 179.4(4)
C27A N6A C25A Mn1A -155.7(4)
C28A N6A C25A Mn1A 22.1(6)
C26A N5A C25A N6A -3.1(4)
B1A N5A C25A N6A -171.8(3)
C26A N5A C25A Mn1A 158.9(3)
B1A N5A C25A Mn1A -9.8(5)
C1A Mn1A C25A N6A -156.8(4)
C13A Mn1A C25A N6A 116.5(4)
Cl1A Mn1A C25A N6A -21.6(5)
C1A Mn1A C25A N5A 48.0(3)
C13A Mn1A C25A N5A -38.8(3)
Cl1A Mn1A C25A N5A -176.9(2)
C25A N5A C26A C27A 3.5(5)
B1A N5A C26A C27A 171.1(4)
N5A C26A C27A N6A -2.4(5)
C25A N6A C27A C26A 0.5(5)
C28A N6A C27A C26A -177.3(4)
C25A N6A C28A C33A 81.2(5)
C27A N6A C28A C33A -101.3(5)
C25A N6A C28A C29A -99.7(5)
C27A N6A C28A C29A 77.7(5)
C33A C28A C29A C30A 0.8(6)
N6A C28A C29A C30A -178.2(3)
C33A C28A C29A C34A 179.1(4)
N6A C28A C29A C34A 0.1(6)
C28A C29A C30A C31A 0.1(6)
C34A C29A C30A C31A -178.2(4)
C29A C30A C31A C32A -0.3(6)
C29A C30A C31A C35A -179.5(4)
C30A C31A C32A C33A -0.4(6)
C35A C31A C32A C33A 178.8(4)
C29A C28A C33A C32A -1.5(6)
N6A C28A C33A C32A 177.5(3)
C29A C28A C33A C36A 177.7(4)
N6A C28A C33A C36A -3.3(6)
C31A C32A C33A C28A 1.3(6)
C31A C32A C33A C36A -177.9(4)
N5A B1A C37A C42A 23.8(6)
N3A B1A C37A C42A 143.4(4)
N1A B1A C37A C42A -97.3(4)
N5A B1A C37A C38A -163.1(4)
N3A B1A C37A C38A -43.4(5)
N1A B1A C37A C38A 75.8(5)
C42A C37A C38A C39A -3.9(7)
B1A C37A C38A C39A -177.6(4)
C37A C38A C39A C40A 1.6(8)
C38A C39A C40A C41A 0.8(9)
C39A C40A C41A C42A -0.8(8)
C40A C41A C42A C37A -1.8(7)
C38A C37A C42A C41A 3.9(6)
B1A C37A C42A C41A 177.4(4)
C25B N5B B1B N3B -60.3(4)
C26B N5B B1B N3B 112.4(4)
C25B N5B B1B N1B 51.8(5)
C26B N5B B1B N1B -135.5(4)
C25B N5B B1B C37B 176.8(3)
C26B N5B B1B C37B -10.5(5)
C13B N3B B1B N5B 40.7(4)
C14B N3B B1B N5B -143.7(3)
C13B N3B B1B N1B -73.7(4)
C14B N3B B1B N1B 101.9(4)
C13B N3B B1B C37B 160.5(3)
C14B N3B B1B C37B -23.9(5)
C1B N1B B1B N5B -56.6(4)
C2B N1B B1B N5B 126.8(4)
C1B N1B B1B N3B 57.4(4)
C2B N1B B1B N3B -119.2(4)
C1B N1B B1B C37B -177.7(3)
C2B N1B B1B C37B 5.7(6)
C2B N1B C1B N2B -1.6(4)
B1B N1B C1B N2B -178.8(3)
C2B N1B C1B Mn1B 179.3(3)
B1B N1B C1B Mn1B 2.1(4)
C3B N2B C1B N1B 0.9(4)
C4B N2B C1B N1B -176.0(3)
C3B N2B C1B Mn1B 179.7(3)
C4B N2B C1B Mn1B 2.8(6)
C25B Mn1B C1B N1B 43.6(3)
C13B Mn1B C1B N1B -41.9(3)
Cl1B Mn1B C1B N1B -172.4(2)
C25B Mn1B C1B N2B -135.1(4)
C13B Mn1B C1B N2B 139.4(4)
Cl1B Mn1B C1B N2B 8.9(5)
C1B N1B C2B C3B 1.8(4)
B1B N1B C2B C3B 178.6(4)
N1B C2B C3B N2B -1.2(4)
C1B N2B C3B C2B 0.2(4)
C4B N2B C3B C2B 177.0(4)
C1B N2B C4B C9B -97.8(4)
C3B N2B C4B C9B 85.8(5)
C1B N2B C4B C5B 83.5(5)
C3B N2B C4B C5B -92.9(5)
C9B C4B C5B C6B 2.0(6)
N2B C4B C5B C6B -179.3(3)
C9B C4B C5B C10B -176.3(4)
N2B C4B C5B C10B 2.4(5)
C4B C5B C6B C7B -1.2(6)
C10B C5B C6B C7B 177.1(4)
C5B C6B C7B C8B -0.1(6)
C5B C6B C7B C11B 179.9(4)
C6B C7B C8B C9B 0.6(6)
C11B C7B C8B C9B -179.5(4)
C5B C4B C9B C8B -1.6(6)
N2B C4B C9B C8B 179.8(3)
C5B C4B C9B C12B 179.8(4)
N2B C4B C9B C12B 1.2(6)
C7B C8B C9B C4B 0.2(6)
C7B C8B C9B C12B 178.9(4)
C14B N3B C13B N4B 3.6(4)
B1B N3B C13B N4B 179.9(3)
C14B N3B C13B Mn1B -155.3(2)
B1B N3B C13B Mn1B 21.1(4)
C15B N4B C13B N3B -2.7(4)
C16B N4B C13B N3B 170.2(3)
C15B N4B C13B Mn1B 149.4(3)
C16B N4B C13B Mn1B -37.6(5)
C25B Mn1B C13B N3B -57.1(3)
C1B Mn1B C13B N3B 29.9(3)
Cl1B Mn1B C13B N3B 162.7(2)
C25B Mn1B C13B N4B 152.5(4)
C1B Mn1B C13B N4B -120.5(4)
Cl1B Mn1B C13B N4B 12.3(4)
C13B N3B C14B C15B -3.3(4)
B1B N3B C14B C15B -179.4(3)
N3B C14B C15B N4B 1.5(4)
C13B N4B C15B C14B 0.7(4)
C16B N4B C15B C14B -172.2(3)
C13B N4B C16B C17B -84.4(4)
C15B N4B C16B C17B 87.6(5)
C13B N4B C16B C21B 97.2(4)
C15B N4B C16B C21B -90.8(4)
C21B C16B C17B C18B 0.1(6)
N4B C16B C17B C18B -178.3(4)
C21B C16B C17B C22B 179.9(4)
N4B C16B C17B C22B 1.6(6)
C16B C17B C18B C19B 0.3(6)
C22B C17B C18B C19B -179.5(4)
C17B C18B C19B C20B -0.6(7)
C17B C18B C19B C23B 177.9(4)
C18B C19B C20B C21B 0.4(6)
C23B C19B C20B C21B -178.0(4)
C19B C20B C21B C16B 0.0(6)
C19B C20B C21B C24B 178.9(4)
C17B C16B C21B C20B -0.2(6)
N4B C16B C21B C20B 178.1(4)
C17B C16B C21B C24B -179.2(4)
N4B C16B C21B C24B -0.8(6)
C27B N6B C25B N5B -1.0(4)
C28B N6B C25B N5B 178.9(3)
C27B N6B C25B Mn1B 161.2(3)
C28B N6B C25B Mn1B -18.9(6)
C26B N5B C25B N6B 1.0(4)
B1B N5B C25B N6B 174.7(3)
C26B N5B C25B Mn1B -166.0(3)
B1B N5B C25B Mn1B 7.7(4)
C1B Mn1B C25B N6B 151.3(4)
C13B Mn1B C25B N6B -119.4(4)
Cl1B Mn1B C25B N6B 12.6(5)
C1B Mn1B C25B N5B -47.5(3)
C13B Mn1B C25B N5B 41.8(3)
Cl1B Mn1B C25B N5B 173.70(19)
C25B N5B C26B C27B -0.7(5)
B1B N5B C26B C27B -174.4(4)
N5B C26B C27B N6B 0.1(5)
C25B N6B C27B C26B 0.5(5)
C28B N6B C27B C26B -179.3(4)
C25B N6B C28B C29B 69.7(5)
C27B N6B C28B C29B -110.5(5)
C25B N6B C28B C33B -107.7(4)
C27B N6B C28B C33B 72.2(5)
C33B C28B C29B C30B -0.7(5)
N6B C28B C29B C30B -178.0(3)
C33B C28B C29B C34B 176.7(4)
N6B C28B C29B C34B -0.5(5)
C28B C29B C30B C31B -0.4(6)
C34B C29B C30B C31B -177.9(4)
C29B C30B C31B C32B 0.8(6)
C29B C30B C31B C35B 180.0(4)
C30B C31B C32B C33B 0.0(6)
C35B C31B C32B C33B -179.2(4)
C31B C32B C33B C28B -1.0(6)
C31B C32B C33B C36B 173.8(4)
C29B C28B C33B C32B 1.4(5)
N6B C28B C33B C32B 178.7(3)
C29B C28B C33B C36B -173.3(4)
N6B C28B C33B C36B 4.0(5)
N5B B1B C37B C42B -82.7(4)
N3B B1B C37B C42B 158.1(4)
N1B B1B C37B C42B 38.1(5)
N5B B1B C37B C38B 91.6(4)
N3B B1B C37B C38B -27.5(5)
N1B B1B C37B C38B -147.6(4)
C42B C37B C38B C39B -5.5(6)
B1B C37B C38B C39B 179.7(4)
C37B C38B C39B C40B 1.6(7)
C38B C39B C40B C41B 2.3(8)
C39B C40B C41B C42B -2.0(7)
C38B C37B C42B C41B 5.8(6)
B1B C37B C42B C41B -179.4(4)
C40B C41B C42B C37B -2.3(7)
